data_2233957
loop_
_publ_author_name
'Oliveira, F. L.'
'Freire, K. R. L.'
'Aparicio, R.'
'Coelho, F.'

_publ_section_title
;
 (1<i>S</i>,2<i>S</i>,6<i>R</i>,7a<i>R</i>)-2-Benzyl-1,6-dihydroxyhexahydropyrrolizin-3-one
;
_journal_coeditor_code PV2494
_journal_issue 3
_journal_name_full 'Acta Crystallographica Section E'
_journal_page_first o587
_journal_paper_doi 10.1107/S1600536812002334
_journal_volume 68
_journal_year 2012
_chemical_formula_iupac 'C14 H17 N O3'
_chemical_formula_moiety 'C14 H17 N O3'
_chemical_formula_sum 'C14 H17 N O3'
_chemical_formula_weight 247.29
_chemical_name_systematic
;
(1<i>S</i>,2<i>S</i>,6<i>R</i>,7a<i>R</i>)-2-Benzyl-1,6-
dihydroxyhexahydropyrrolizin-3-one
;
_space_group_IT_number 19
_space_group_name_Hall 'P 2ac 2ab'
_symmetry_cell_setting orthorhombic
_symmetry_space_group_name_Hall 'P 2ac 2ab'
_symmetry_space_group_name_H-M 'P 21 21 21'
_atom_sites_solution_hydrogens geom
_atom_sites_solution_primary direct
_atom_sites_solution_secondary difmap
_audit_creation_method SHELXL-97
_cell_angle_alpha 90.00
_cell_angle_beta 90.00
_cell_angle_gamma 90.00
_cell_formula_units_Z 4
_cell_length_a 6.6241(3)
_cell_length_b 13.6873(6)
_cell_length_c 13.9726(6)
_cell_measurement_reflns_used 2295
_cell_measurement_temperature 100(2)
_cell_measurement_theta_max 69.53
_cell_measurement_theta_min 4.52
_cell_volume 1266.84(10)
_computing_cell_refinement '<i>SAINT</i> (Bruker, 2010)'
_computing_data_collection '<i>APEX2</i> (Bruker, 2010)'
_computing_data_reduction '<i>SAINT</i> (Bruker, 2010)'
_computing_molecular_graphics
;
<i>WinGX</i> (Farrugia, 1999) and <i>PLATON</i> (Spek, 2009)
;
_computing_publication_material
;
<i>publCIF</i> (Westrip, 2010) and <i>PLATON</i> (Spek, 2009)
;
_computing_structure_refinement 'SHELXL97 (Sheldrick, 2008)'
_computing_structure_solution 'SHELXS97 (Sheldrick, 2008)'
_diffrn_ambient_temperature 100(2)
_diffrn_measured_fraction_theta_full 0.970
_diffrn_measured_fraction_theta_max 0.970
_diffrn_measurement_device_type 'Bruker Kappa APEXII DUO'
_diffrn_measurement_method 'Bruker APEX CCD area-detector'
_diffrn_radiation_monochromator graphite
_diffrn_radiation_source 'fine-focus sealed tube'
_diffrn_radiation_type CuK\a
_diffrn_radiation_wavelength 1.54178
_diffrn_reflns_av_R_equivalents 0.0259
_diffrn_reflns_av_sigmaI/netI 0.0106
_diffrn_reflns_limit_h_max 7
_diffrn_reflns_limit_h_min -7
_diffrn_reflns_limit_k_max 16
_diffrn_reflns_limit_k_min -15
_diffrn_reflns_limit_l_max 16
_diffrn_reflns_limit_l_min -16
_diffrn_reflns_number 26923
_diffrn_reflns_theta_full 69.53
_diffrn_reflns_theta_max 69.53
_diffrn_reflns_theta_min 4.52
_exptl_absorpt_coefficient_mu 0.743
_exptl_absorpt_correction_type none
_exptl_crystal_colour colourless
_exptl_crystal_density_diffrn 1.297
_exptl_crystal_density_method 'not measured'
_exptl_crystal_description rectangular
_exptl_crystal_F_000 528
_exptl_crystal_size_max 0.17
_exptl_crystal_size_mid 0.15
_exptl_crystal_size_min 0.12
_refine_diff_density_max 0.167
_refine_diff_density_min -0.163
_refine_ls_abs_structure_details
;
Flack (1983) and
Hooft <i>et al.</i> (2008) [Hooft parameter = 0.00(2), (943 Bijvoet
pairs)]'
;
_refine_ls_abs_structure_Flack 0.00(16)
_refine_ls_extinction_coef 0.0086(8)
_refine_ls_extinction_expression Fc^*^=kFc[1+0.001xFc^2^\l^3^/sin(2\q)]^-1/4^
_refine_ls_extinction_method 'SHELXL97 (Sheldrick, 2008)'
_refine_ls_goodness_of_fit_ref 1.148
_refine_ls_hydrogen_treatment mixed
_refine_ls_matrix_type full
_refine_ls_number_parameters 172
_refine_ls_number_reflns 2295
_refine_ls_number_restraints 0
_refine_ls_restrained_S_all 1.148
_refine_ls_R_factor_all 0.0261
_refine_ls_R_factor_gt 0.0261
_refine_ls_shift/su_max 0.001
_refine_ls_shift/su_mean 0.000
_refine_ls_structure_factor_coef Fsqd
_refine_ls_weighting_details 'calc w=1/[\s^2^(Fo^2^)+(0.0491P)^2^+0.1808P] where P=(Fo^2^+2Fc^2^)/3'
_refine_ls_weighting_scheme calc
_refine_ls_wR_factor_gt 0.0780
_refine_ls_wR_factor_ref 0.0781
_reflns_number_gt 2290
_reflns_number_total 2295
_reflns_threshold_expression I>2sigma(I)
_cod_data_source_file pv2494.cif
_cod_data_source_block I
_cod_database_code 2233957
_cod_database_fobs_code 2233957

loop_
_symmetry_equiv_pos_as_xyz
'x, y, z'
'x+1/2, -y+1/2, -z'
'-x, y+1/2, -z+1/2'
'-x+1/2, -y, z+1/2'

loop_
_atom_site_type_symbol
_atom_site_label
_atom_site_fract_x
_atom_site_fract_y
_atom_site_fract_z
_atom_site_U_iso_or_equiv
_atom_site_adp_type
_atom_site_calc_flag
_atom_site_refinement_flags
_atom_site_occupancy
_atom_site_symmetry_multiplicity
O O1 0.38278(15) 0.66691(6) 0.06882(7) 0.0253(2) Uani d . 1 1
O O2 -0.07013(13) 0.91601(7) 0.27608(7) 0.0264(2) Uani d . 1 1
O O3 0.61142(13) 1.03167(6) 0.28357(7) 0.0238(2) Uani d . 1 1
N N1 0.21491(16) 0.88149(7) 0.19167(7) 0.0204(3) Uani d . 1 1
C C1 0.3664(2) 0.76715(9) 0.09195(9) 0.0217(3) Uani d . 1 1
H H1 0.3789 0.8046 0.0308 0.026 Uiso calc R 1 1
C C2 0.52450(19) 0.80862(9) 0.16169(9) 0.0216(3) Uani d . 1 1
H H2A 0.5399 0.7667 0.2189 0.026 Uiso calc R 1 1
H H2B 0.6575 0.8168 0.1304 0.026 Uiso calc R 1 1
C C3 0.42952(18) 0.90724(9) 0.18696(9) 0.0193(3) Uani d . 1 1
H H3 0.4529 0.9549 0.1338 0.023 Uiso calc R 1 1
C C4 0.46008(18) 0.95809(9) 0.28423(9) 0.0192(3) Uani d . 1 1
H H4 0.4913 0.9084 0.3346 0.023 Uiso calc R 1 1
C C5 0.25242(19) 1.00357(9) 0.30318(9) 0.0200(3) Uani d . 1 1
H H5 0.2442 1.0650 0.2646 0.024 Uiso calc R 1 1
C C6 0.20002(19) 1.03016(9) 0.40713(9) 0.0235(3) Uani d . 1 1
H H6A 0.2759 1.0898 0.4249 0.028 Uiso calc R 1 1
H H6B 0.0544 1.0461 0.4105 0.028 Uiso calc R 1 1
C C7 0.2453(2) 0.95143(9) 0.48012(9) 0.0256(3) Uani d . 1 1
C C8 0.1026(3) 0.87967(10) 0.50128(10) 0.0335(3) Uani d . 1 1
H H8 -0.0244 0.8801 0.4697 0.040 Uiso calc R 1 1
C C9 0.1451(3) 0.80737(11) 0.56844(10) 0.0428(4) Uani d . 1 1
H H9 0.0466 0.7591 0.5826 0.051 Uiso calc R 1 1
C C10 0.3288(3) 0.80545(11) 0.61435(10) 0.0421(4) Uani d . 1 1
H H10 0.3573 0.7556 0.6597 0.050 Uiso calc R 1 1
C C11 0.10960(19) 0.92968(8) 0.25733(9) 0.0210(3) Uani d . 1 1
C C12 0.4306(2) 0.94914(10) 0.52735(9) 0.0288(3) Uani d . 1 1
H H12 0.5291 0.9976 0.5137 0.035 Uiso calc R 1 1
C C13 0.4730(3) 0.87670(11) 0.59435(10) 0.0372(4) Uani d . 1 1
H H13 0.5996 0.8759 0.6263 0.045 Uiso calc R 1 1
C C14 0.1616(2) 0.79469(9) 0.13686(9) 0.0235(3) Uani d . 1 1
H H14A 0.0595 0.8096 0.0872 0.028 Uiso calc R 1 1
H H14B 0.1101 0.7420 0.1788 0.028 Uiso calc R 1 1
H H3A 0.737(4) 1.0009(16) 0.2841(14) 0.050(5) Uiso d . 1 1
H H1A 0.379(3) 0.6326(15) 0.1204(16) 0.043(5) Uiso d . 1 1

loop_
_atom_site_aniso_label
_atom_site_aniso_U_11
_atom_site_aniso_U_22
_atom_site_aniso_U_33
_atom_site_aniso_U_12
_atom_site_aniso_U_13
_atom_site_aniso_U_23
O1 0.0350(5) 0.0173(4) 0.0237(4) 0.0039(4) 0.0009(4) -0.0011(3)
O2 0.0173(4) 0.0252(4) 0.0368(5) 0.0013(4) 0.0018(4) -0.0020(4)
O3 0.0171(4) 0.0209(4) 0.0334(5) -0.0010(4) 0.0019(4) -0.0044(4)
N1 0.0183(5) 0.0200(5) 0.0229(5) 0.0017(4) -0.0018(4) -0.0007(4)
C1 0.0283(7) 0.0173(6) 0.0194(6) 0.0033(5) -0.0009(5) 0.0005(5)
C2 0.0212(6) 0.0210(6) 0.0226(6) 0.0038(5) 0.0022(5) -0.0001(5)
C3 0.0181(6) 0.0189(5) 0.0209(6) 0.0020(5) 0.0013(4) 0.0018(5)
C4 0.0185(6) 0.0166(5) 0.0226(6) 0.0008(4) 0.0018(4) -0.0003(5)
C5 0.0188(6) 0.0162(5) 0.0251(6) 0.0022(4) 0.0024(5) 0.0008(5)
C6 0.0225(6) 0.0196(6) 0.0283(6) 0.0001(5) 0.0056(5) -0.0049(5)
C7 0.0351(7) 0.0200(6) 0.0217(6) 0.0004(5) 0.0089(5) -0.0059(5)
C8 0.0473(9) 0.0292(7) 0.0242(6) -0.0096(6) 0.0082(6) -0.0073(5)
C9 0.0763(13) 0.0275(7) 0.0245(7) -0.0166(8) 0.0113(8) -0.0040(6)
C10 0.0797(13) 0.0242(7) 0.0223(7) 0.0054(8) 0.0092(8) -0.0007(5)
C11 0.0203(6) 0.0182(5) 0.0246(6) 0.0039(5) -0.0010(5) 0.0023(5)
C12 0.0342(7) 0.0259(6) 0.0263(6) 0.0032(6) 0.0067(5) -0.0017(5)
C13 0.0522(10) 0.0351(8) 0.0244(7) 0.0117(7) 0.0047(7) -0.0030(6)
C14 0.0238(6) 0.0227(6) 0.0240(6) 0.0009(5) -0.0033(5) -0.0035(5)

loop_
_atom_type_symbol
_atom_type_description
_atom_type_scat_dispersion_real
_atom_type_scat_dispersion_imag
_atom_type_scat_source
C C 0.0181 0.0091 'International Tables Vol C Tables 4.2.6.8 and 6.1.1.4'
H H 0.0000 0.0000 'International Tables Vol C Tables 4.2.6.8 and 6.1.1.4'
N N 0.0311 0.0180 'International Tables Vol C Tables 4.2.6.8 and 6.1.1.4'
O O 0.0492 0.0322 'International Tables Vol C Tables 4.2.6.8 and 6.1.1.4'

loop_
_geom_angle_atom_site_label_1
_geom_angle_atom_site_label_2
_geom_angle_atom_site_label_3
_geom_angle
C1 O1 H1A 109.6(14)
C4 O3 H3A 107.9(14)
C11 N1 C14 129.85(11)
C11 N1 C3 114.90(10)
C14 N1 C3 114.06(10)
O1 C1 C2 116.78(11)
O1 C1 C14 113.45(11)
C2 C1 C14 104.54(10)
O1 C1 H1 107.2
C2 C1 H1 107.2
C14 C1 H1 107.2
C3 C2 C1 101.05(10)
C3 C2 H2A 111.6
C1 C2 H2A 111.6
C3 C2 H2B 111.6
C1 C2 H2B 111.6
H2A C2 H2B 109.4
N1 C3 C2 101.36(10)
N1 C3 C4 101.33(9)
C2 C3 C4 123.23(10)
N1 C3 H3 109.9
C2 C3 H3 109.9
C4 C3 H3 109.9
O3 C4 C5 110.27(9)
O3 C4 C3 114.03(10)
C5 C4 C3 102.59(10)
O3 C4 H4 109.9
C5 C4 H4 109.9
C3 C4 H4 109.9
C11 C5 C4 102.40(9)
C11 C5 C6 114.43(10)
C4 C5 C6 117.51(10)
C11 C5 H5 107.3
C4 C5 H5 107.3
C6 C5 H5 107.3
C7 C6 C5 115.04(10)
C7 C6 H6A 108.5
C5 C6 H6A 108.5
C7 C6 H6B 108.5
C5 C6 H6B 108.5
H6A C6 H6B 107.5
C12 C7 C8 118.72(13)
C12 C7 C6 120.64(12)
C8 C7 C6 120.64(14)
C9 C8 C7 120.42(16)
C9 C8 H8 119.8
C7 C8 H8 119.8
C10 C9 C8 120.42(15)
C10 C9 H9 119.8
C8 C9 H9 119.8
C9 C10 C13 119.97(15)
C9 C10 H10 120.0
C13 C10 H10 120.0
O2 C11 N1 125.35(12)
O2 C11 C5 127.58(11)
N1 C11 C5 107.07(11)
C13 C12 C7 120.81(14)
C13 C12 H12 119.6
C7 C12 H12 119.6
C12 C13 C10 119.65(16)
C12 C13 H13 120.2
C10 C13 H13 120.2
N1 C14 C1 101.53(10)
N1 C14 H14A 111.5
C1 C14 H14A 111.5
N1 C14 H14B 111.5
C1 C14 H14B 111.5
H14A C14 H14B 109.3

loop_
_geom_bond_atom_site_label_1
_geom_bond_atom_site_label_2
_geom_bond_distance
O1 C1 1.4138(15)
O1 H1A 0.86(2)
O2 C11 1.2333(16)
O3 C4 1.4210(14)
O3 H3A 0.93(2)
N1 C11 1.3279(17)
N1 C14 1.4571(16)
N1 C3 1.4661(16)
C1 C2 1.5390(18)
C1 C14 1.5417(18)
C1 H1 1.0000
C2 C3 1.5306(16)
C2 H2A 0.9900
C2 H2B 0.9900
C3 C4 1.5403(16)
C3 H3 1.0000
C4 C5 1.5328(17)
C4 H4 1.0000
C5 C11 1.5258(17)
C5 C6 1.5371(16)
C5 H5 1.0000
C6 C7 1.5138(18)
C6 H6A 0.9900
C6 H6B 0.9900
C7 C12 1.394(2)
C7 C8 1.395(2)
C8 C9 1.392(2)
C8 H8 0.9500
C9 C10 1.376(3)
C9 H9 0.9500
C10 C13 1.393(3)
C10 H10 0.9500
C12 C13 1.392(2)
C12 H12 0.9500
C13 H13 0.9500
C14 H14A 0.9900
C14 H14B 0.9900

loop_
_geom_hbond_atom_site_label_D
_geom_hbond_atom_site_label_H
_geom_hbond_atom_site_label_A
_geom_hbond_site_symmetry_A
_geom_hbond_distance_DH
_geom_hbond_distance_HA
_geom_hbond_distance_DA
_geom_hbond_angle_DHA
O3 H3A O2 1_655 0.93(2) 1.73(2) 2.6395(12) 164(2)
O1 H1A O3 3_645 0.86(2) 1.93(2) 2.7716(13) 167(19)

loop_
_geom_torsion_atom_site_label_1
_geom_torsion_atom_site_label_2
_geom_torsion_atom_site_label_3
_geom_torsion_atom_site_label_4
_geom_torsion
C(11) N(1) C(3) C(2) 145.23(10)
C(11) N(1) C(3) C(4) 17.61(13)
C(14) N(1) C(3) C(2) -23.51(13)
C(14) N(1) C(3) C(4) -151.12(10)
C(3) N(1) C(11) O(2) -176.49(12)
C(3) N(1) C(11) C(5) 3.73(13)
C(14) N(1) C(11) O(2) -9.9(2)
C(14) N(1) C(11) C(5) 170.29(11)
C(3) N(1) C(14) C(1) -1.76(13)
C(11) N(1) C(14) C(1) -168.41(12)
O(1) C(1) C(2) C(3) -167.02(10)
C(14) C(1) C(2) C(3) -40.78(12)
O(1) C(1) C(14) N(1) 154.80(10)
C(2) C(1) C(14) N(1) 26.51(12)
C(1) C(2) C(3) N(1) 38.05(11)
C(1) C(2) C(3) C(4) 149.83(11)
N(1) C(3) C(4) O(3) -149.89(9)
N(1) C(3) C(4) C(5) -30.67(11)
C(2) C(3) C(4) O(3) 98.31(13)
C(2) C(3) C(4) C(5) -142.47(11)
O(3) C(4) C(5) C(6) -78.74(13)
O(3) C(4) C(5) C(11) 154.95(10)
C(3) C(4) C(5) C(6) 159.44(10)
C(3) C(4) C(5) C(11) 33.13(12)
C(4) C(5) C(6) C(7) -47.18(15)
C(11) C(5) C(6) C(7) 72.99(14)
C(4) C(5) C(11) O(2) 156.61(12)
C(4) C(5) C(11) N(1) -23.61(12)
C(6) C(5) C(11) O(2) 28.33(18)
C(6) C(5) C(11) N(1) -151.89(10)
C(5) C(6) C(7) C(8) -87.85(15)
C(5) C(6) C(7) C(12) 92.02(14)
C(6) C(7) C(8) C(9) 179.96(13)
C(12) C(7) C(8) C(9) 0.1(2)
C(6) C(7) C(12) C(13) -179.84(12)
C(8) C(7) C(12) C(13) 0.0(2)
C(7) C(8) C(9) C(10) -0.4(2)
C(8) C(9) C(10) C(13) 0.6(2)
C(9) C(10) C(13) C(12) -0.5(2)
C(7) C(12) C(13) C(10) 0.2(2)
H(1A) O(1) C(1) C(2) 56.8(14)
H(1A) O(1) C(1) C(14) -64.9(14)
H(1A) O(1) C(1) H(1) 177
H(3A) O(3) C(4) C(3) -76.3(13)
H(3A) O(3) C(4) C(5) 168.9(13)
H(3A) O(3) C(4) H(4) 48
C(11) N(1) C(3) H(3) -99
C(14) N(1) C(3) H(3) 93
C(3) N(1) C(14) H(14A) -121
C(3) N(1) C(14) H(14B) 117
C(11) N(1) C(14) H(14A) 73
C(11) N(1) C(14) H(14B) -50
O(1) C(1) C(2) H(2A) -48
O(1) C(1) C(2) H(2B) 74
C(14) C(1) C(2) H(2A) 78
C(14) C(1) C(2) H(2B) -159
H(1) C(1) C(2) C(3) 73
H(1) C(1) C(2) H(2A) -169
H(1) C(1) C(2) H(2B) -46
O(1) C(1) C(14) H(14A) -86
O(1) C(1) C(14) H(14B) 36
C(2) C(1) C(14) H(14A) 145
C(2) C(1) C(14) H(14B) -92
H(1) C(1) C(14) N(1) -87
H(1) C(1) C(14) H(14A) 32
H(1) C(1) C(14) H(14B) 154
C(1) C(2) C(3) H(3) -78
H(2A) C(2) C(3) N(1) -81
H(2A) C(2) C(3) C(4) 31
H(2A) C(2) C(3) H(3) 163
H(2B) C(2) C(3) N(1) 157
H(2B) C(2) C(3) C(4) -91
H(2B) C(2) C(3) H(3) 41
N(1) C(3) C(4) H(4) 86
C(2) C(3) C(4) H(4) -26
H(3) C(3) C(4) O(3) -34
H(3) C(3) C(4) C(5) 86
H(3) C(3) C(4) H(4) -158
O(3) C(4) C(5) H(5) 42
C(3) C(4) C(5) H(5) -80
H(4) C(4) C(5) C(6) 43
H(4) C(4) C(5) C(11) -84
H(4) C(4) C(5) H(5) 163
C(4) C(5) C(6) H(6A) 75
C(4) C(5) C(6) H(6B) -169
C(11) C(5) C(6) H(6A) -165
C(11) C(5) C(6) H(6B) -49
H(5) C(5) C(6) C(7) -168
H(5) C(5) C(6) H(6A) -46
H(5) C(5) C(6) H(6B) 70
H(5) C(5) C(11) O(2) -91
H(5) C(5) C(11) N(1) 89
H(6A) C(6) C(7) C(8) 150
H(6A) C(6) C(7) C(12) -30
H(6B) C(6) C(7) C(8) 34
H(6B) C(6) C(7) C(12) -146
C(6) C(7) C(8) H(8) 0
C(12) C(7) C(8) H(8) -180
C(6) C(7) C(12) H(12) 0
C(8) C(7) C(12) H(12) -180
C(7) C(8) C(9) H(9) 180
H(8) C(8) C(9) C(10) 180
H(8) C(8) C(9) H(9) 0
C(8) C(9) C(10) H(10) -179
H(9) C(9) C(10) C(13) -179
H(9) C(9) C(10) H(10) 1
C(9) C(10) C(13) H(13) 179
H(10) C(10) C(13) C(12) 180
H(10) C(10) C(13) H(13) 0
C(7) C(12) C(13) H(13) -180
H(12) C(12) C(13) C(10) -180
H(12) C(12) C(13) H(13) 0

loop_
_cod_related_entry_id
_cod_related_entry_database
_cod_related_entry_code
1 ChemSpider 30657537
